data_4065624
loop_
_publ_author_name
'Venugopal, Ajay'
'Ghosh, Manik Kumer'
'J\"urgens, Hannes'
'T\"ornroos, Karl W.'
'Swang, Ole'
'Tilset, Mats'
'Heyn, Richard H.'

_publ_section_title
;
 (\b-Diketiminato)dimethylgold(III): Synthesis, Structure, and Reactivity
;
_journal_issue 10
_journal_name_full Organometallics
_journal_page_first 2248
_journal_paper_doi 10.1021/om100038f
_journal_volume 29
_journal_year 2010
_chemical_formula_moiety 'C23 H31 Au N2'
_chemical_formula_sum 'C23 H31 Au N2'
_chemical_formula_weight 532.46
_chemical_name_systematic
; 
 ? 
;
_space_group_IT_number 14
_symmetry_cell_setting monoclinic
_symmetry_space_group_name_Hall '-P 2yn'
_symmetry_space_group_name_H-M 'P 1 21/n 1'
_atom_sites_solution_hydrogens geom
_atom_sites_solution_primary direct
_atom_sites_solution_secondary difmap
_audit_creation_method SHELXL-97
_cell_angle_alpha 90.00
_cell_angle_beta 116.401(1)
_cell_angle_gamma 90.00
_cell_formula_units_Z 4
_cell_length_a 13.3580(13)
_cell_length_b 13.1952(13)
_cell_length_c 13.4743(13)
_cell_measurement_reflns_used 9835
_cell_measurement_temperature 123(2)
_cell_measurement_theta_max 33.21
_cell_measurement_theta_min 2.36
_cell_volume 2127.3(4)
_computing_cell_refinement
;
Bruker (2008). SAINT, version 7.56A, Bruker AXS Inc., Madison, 
Wisconsin, USA.
;
_computing_data_collection
;
Bruker (2008). APEX2, version 2008.5-0, Bruker AXS Inc., Madison, 
Wisconsin, USA.
;
_computing_data_reduction
;
Bruker (2008). SAINT, version 7.56A, Bruker AXS Inc., Madison, 
Wisconsin, USA.
;
_computing_molecular_graphics
;
Brandenburg, K. (2009). DIAMOND. Version 3.2c. Crystal Impact GbR, Bonn, 
Germany.
;
_computing_publication_material
;
Bruker AXS (2008). SHELXTL. Version 2008/1. Bruker AXS Inc., Madison, 
Wisconsin, USA.
;
_computing_structure_refinement
;
Sheldrick, G. M. (2008). Acta Crystallographica, A64, 112-122.
;
_computing_structure_solution
;     
Sheldrick, G. M. (2008). Acta Crystallographica, A64, 112-122.
;
_diffrn_ambient_temperature 123(2)
_diffrn_measured_fraction_theta_full 0.996
_diffrn_measured_fraction_theta_max 0.996
_diffrn_measurement_device_type 'Bruker TXS APEX-II CCD'
_diffrn_measurement_method 'omega scans'
_diffrn_radiation_monochromator graphite
_diffrn_radiation_source 'rotating anode'
_diffrn_radiation_type MoK\a
_diffrn_radiation_wavelength 0.71073
_diffrn_reflns_av_R_equivalents 0.0369
_diffrn_reflns_av_sigmaI/netI 0.0226
_diffrn_reflns_limit_h_max 20
_diffrn_reflns_limit_h_min -20
_diffrn_reflns_limit_k_max 20
_diffrn_reflns_limit_k_min -20
_diffrn_reflns_limit_l_max 20
_diffrn_reflns_limit_l_min -20
_diffrn_reflns_number 41900
_diffrn_reflns_theta_full 33.24
_diffrn_reflns_theta_max 33.24
_diffrn_reflns_theta_min 1.79
_exptl_absorpt_coefficient_mu 6.924
_exptl_absorpt_correction_T_max 0.4505
_exptl_absorpt_correction_T_min 0.1682
_exptl_absorpt_correction_type numerical
_exptl_absorpt_process_details
; 
SADABS-2008/1 - Bruker AXS area detector scaling and 
absorption correction. 
;
_exptl_crystal_colour colourless
_exptl_crystal_density_diffrn 1.663
_exptl_crystal_density_method 'not measured'
_exptl_crystal_description 'flat prism'
_exptl_crystal_F_000 1048
_exptl_crystal_size_max 0.40
_exptl_crystal_size_mid 0.27
_exptl_crystal_size_min 0.14
_refine_diff_density_max 2.461
_refine_diff_density_min -1.921
_refine_diff_density_rms 0.114
_refine_ls_extinction_method none
_refine_ls_goodness_of_fit_ref 1.102
_refine_ls_hydrogen_treatment constr
_refine_ls_matrix_type full
_refine_ls_number_parameters 243
_refine_ls_number_reflns 8142
_refine_ls_number_restraints 0
_refine_ls_restrained_S_all 1.102
_refine_ls_R_factor_all 0.0238
_refine_ls_R_factor_gt 0.0207
_refine_ls_shift/su_max 0.002
_refine_ls_shift/su_mean 0.000
_refine_ls_structure_factor_coef Fsqd
_refine_ls_weighting_details 'calc w=1/[\s^2^(Fo^2^)+(0.0252P)^2^+1.5709P] where P=(Fo^2^+2Fc^2^)/3'
_refine_ls_weighting_scheme calc
_refine_ls_wR_factor_gt 0.0532
_refine_ls_wR_factor_ref 0.0556
_reflns_number_gt 7470
_reflns_number_total 8142
_reflns_threshold_expression I>2\s(I)
_cod_data_source_file om100038f_si_002.cif
_cod_data_source_block compound1
_cod_depositor_comments
;
The following automatic conversions were performed:

'_symmetry_cell_setting' value 'Monoclinic' changed to 'monoclinic'
according to /home/saulius/struct/CIF-dictionaries/cif_core.dic
dictionary named 'cif_core.dic' version 2.4.1 from 2010-06-29.

Automatic conversion script
Id: cif_fix_values 1715 2011-07-08 13:25:40Z adriana 
;
_cod_original_sg_symbol_H-M 'P 21/n'
_cod_database_code 4065624

loop_
_symmetry_equiv_pos_as_xyz
'x, y, z'
'-x+1/2, y+1/2, -z+1/2'
'-x, -y, -z'
'x-1/2, -y-1/2, z-1/2'

loop_
_atom_site_label
_atom_site_type_symbol
_atom_site_fract_x
_atom_site_fract_y
_atom_site_fract_z
_atom_site_U_iso_or_equiv
_atom_site_adp_type
_atom_site_occupancy
_atom_site_symmetry_multiplicity
_atom_site_calc_flag
_atom_site_refinement_flags
Au1 Au 0.010781(6) 0.100283(5) 0.754281(5) 0.02015(3) Uani 1 1 d .
N1 N 0.05846(12) 0.21301(11) 0.67212(12) 0.0196(2) Uani 1 1 d .
C1 C -0.00899(15) 0.28519(13) 0.60844(14) 0.0208(3) Uani 1 1 d .
N2 N -0.14627(13) 0.17193(12) 0.70523(13) 0.0218(3) Uani 1 1 d .
C2 C -0.11866(15) 0.30132(14) 0.59156(16) 0.0239(3) Uani 1 1 d .
H2A H -0.1582 0.3523 0.5388 0.029 Uiso 1 1 calc R
C3 C -0.17939(15) 0.25367(14) 0.64065(16) 0.0227(3) Uani 1 1 d .
C4 C 0.03512(16) 0.35777(15) 0.55019(17) 0.0265(3) Uani 1 1 d .
H4A H 0.0677 0.3192 0.5096 0.040 Uiso 1 1 calc R
H4B H 0.0925 0.4013 0.6051 0.040 Uiso 1 1 calc R
H4C H -0.0263 0.3998 0.4982 0.040 Uiso 1 1 calc R
C5 C -0.28965(16) 0.30230(17) 0.61850(19) 0.0309(4) Uani 1 1 d .
H5A H -0.3485 0.2506 0.5930 0.046 Uiso 1 1 calc R
H5B H -0.3078 0.3545 0.5613 0.046 Uiso 1 1 calc R
H5C H -0.2842 0.3333 0.6868 0.046 Uiso 1 1 calc R
C6 C 0.16425(18) 0.03067(16) 0.8150(2) 0.0312(4) Uani 1 1 d .
H6A H 0.1712 -0.0056 0.7548 0.047 Uiso 1 1 calc R
H6B H 0.1714 -0.0174 0.8732 0.047 Uiso 1 1 calc R
H6C H 0.2233 0.0819 0.8458 0.047 Uiso 1 1 calc R
C7 C -0.0288(2) -0.01687(17) 0.8305(2) 0.0396(5) Uani 1 1 d .
H7A H 0.0056 -0.0795 0.8215 0.059 Uiso 1 1 calc R
H7B H -0.1102 -0.0252 0.7969 0.059 Uiso 1 1 calc R
H7C H -0.0009 -0.0018 0.9096 0.059 Uiso 1 1 calc R
C8 C 0.17258(14) 0.21541(13) 0.69113(15) 0.0212(3) Uani 1 1 d .
C9 C 0.20809(16) 0.15582(16) 0.62696(16) 0.0258(3) Uani 1 1 d .
C10 C 0.32156(18) 0.15667(19) 0.6518(2) 0.0345(5) Uani 1 1 d .
H10A H 0.3471 0.1163 0.6093 0.041 Uiso 1 1 calc R
C11 C 0.39669(18) 0.2151(2) 0.7371(2) 0.0421(6) Uani 1 1 d .
H11A H 0.4735 0.2151 0.7529 0.051 Uiso 1 1 calc R
C12 C 0.36012(19) 0.27385(18) 0.7996(2) 0.0398(5) Uani 1 1 d .
H12A H 0.4124 0.3143 0.8579 0.048 Uiso 1 1 calc R
C13 C 0.24794(17) 0.27479(15) 0.77869(17) 0.0285(4) Uani 1 1 d .
C14 C 0.1268(2) 0.09274(18) 0.5328(2) 0.0377(5) Uani 1 1 d .
H14A H 0.0646 0.0725 0.5484 0.056 Uiso 1 1 calc R
H14B H 0.1648 0.0321 0.5244 0.056 Uiso 1 1 calc R
H14C H 0.0981 0.1324 0.4642 0.056 Uiso 1 1 calc R
C15 C 0.2085(2) 0.33678(18) 0.8477(2) 0.0400(5) Uani 1 1 d .
H15A H 0.2731 0.3637 0.9122 0.060 Uiso 1 1 calc R
H15B H 0.1640 0.2941 0.8727 0.060 Uiso 1 1 calc R
H15C H 0.1624 0.3931 0.8033 0.060 Uiso 1 1 calc R
C16 C -0.21553(15) 0.13847(14) 0.75474(16) 0.0229(3) Uani 1 1 d .
C17 C -0.19237(17) 0.17249(15) 0.86129(17) 0.0258(3) Uani 1 1 d .
C18 C -0.25930(19) 0.13778(17) 0.90977(18) 0.0309(4) Uani 1 1 d .
H18A H -0.2449 0.1606 0.9817 0.037 Uiso 1 1 calc R
C19 C -0.3461(2) 0.07080(17) 0.8547(2) 0.0335(4) Uani 1 1 d .
H19A H -0.3910 0.0482 0.8887 0.040 Uiso 1 1 calc R
C20 C -0.36747(18) 0.03666(16) 0.7499(2) 0.0314(4) Uani 1 1 d .
H20A H -0.4268 -0.0098 0.7127 0.038 Uiso 1 1 calc R
C21 C -0.30295(17) 0.06967(15) 0.69801(18) 0.0271(4) Uani 1 1 d .
C22 C -0.0966(2) 0.2431(2) 0.9219(2) 0.0370(5) Uani 1 1 d .
H22A H -0.0930 0.2598 0.9942 0.055 Uiso 1 1 calc R
H22B H -0.1074 0.3054 0.8786 0.055 Uiso 1 1 calc R
H22C H -0.0267 0.2105 0.9324 0.055 Uiso 1 1 calc R
C23 C -0.3251(2) 0.0314(2) 0.5853(2) 0.0398(5) Uani 1 1 d .
H23A H -0.3888 -0.0152 0.5584 0.060 Uiso 1 1 calc R
H23B H -0.2588 -0.0042 0.5898 0.060 Uiso 1 1 calc R
H23C H -0.3420 0.0887 0.5341 0.060 Uiso 1 1 calc R

loop_
_atom_site_aniso_label
_atom_site_aniso_U_11
_atom_site_aniso_U_22
_atom_site_aniso_U_33
_atom_site_aniso_U_23
_atom_site_aniso_U_13
_atom_site_aniso_U_12
Au1 0.02296(4) 0.01529(4) 0.02737(4) 0.00254(2) 0.01586(3) 0.00201(2)
N1 0.0207(6) 0.0171(6) 0.0237(6) 0.0011(5) 0.0123(5) 0.0001(5)
C1 0.0231(7) 0.0179(7) 0.0233(7) 0.0010(5) 0.0121(6) 0.0004(5)
N2 0.0214(6) 0.0198(6) 0.0281(7) 0.0005(5) 0.0146(5) 0.0013(5)
C2 0.0231(7) 0.0216(7) 0.0289(8) 0.0036(6) 0.0132(6) 0.0033(6)
C3 0.0209(7) 0.0218(7) 0.0267(8) -0.0002(6) 0.0117(6) 0.0022(6)
C4 0.0273(8) 0.0234(8) 0.0308(9) 0.0078(7) 0.0148(7) 0.0005(6)
C5 0.0235(8) 0.0320(9) 0.0396(10) 0.0060(8) 0.0161(7) 0.0073(7)
C6 0.0284(9) 0.0251(9) 0.0446(11) 0.0104(8) 0.0202(8) 0.0083(7)
C7 0.0433(12) 0.0277(10) 0.0643(15) 0.0185(10) 0.0388(12) 0.0089(8)
C8 0.0204(7) 0.0201(7) 0.0245(7) 0.0039(6) 0.0112(6) -0.0001(5)
C9 0.0241(8) 0.0296(9) 0.0269(8) 0.0056(7) 0.0142(7) 0.0062(7)
C10 0.0274(9) 0.0409(12) 0.0428(11) 0.0157(9) 0.0223(9) 0.0113(8)
C11 0.0199(8) 0.0456(13) 0.0584(15) 0.0215(11) 0.0152(9) 0.0041(8)
C12 0.0242(9) 0.0341(11) 0.0456(12) 0.0092(9) 0.0016(8) -0.0059(8)
C13 0.0267(8) 0.0225(8) 0.0295(9) 0.0030(7) 0.0063(7) -0.0037(6)
C14 0.0345(11) 0.0425(12) 0.0325(10) -0.0088(9) 0.0117(9) 0.0113(9)
C15 0.0489(13) 0.0305(10) 0.0308(10) -0.0071(8) 0.0090(9) -0.0021(9)
C16 0.0230(7) 0.0215(8) 0.0293(8) 0.0011(6) 0.0163(6) 0.0017(6)
C17 0.0268(8) 0.0253(8) 0.0288(8) 0.0001(7) 0.0154(7) 0.0041(6)
C18 0.0372(10) 0.0328(10) 0.0318(9) 0.0051(8) 0.0235(8) 0.0090(8)
C19 0.0387(11) 0.0301(9) 0.0466(12) 0.0079(9) 0.0325(10) 0.0059(8)
C20 0.0321(9) 0.0258(9) 0.0466(12) 0.0000(8) 0.0268(9) -0.0009(7)
C21 0.0280(8) 0.0241(8) 0.0362(10) -0.0021(7) 0.0207(8) -0.0015(7)
C22 0.0333(10) 0.0441(12) 0.0335(10) -0.0108(9) 0.0149(8) -0.0031(9)
C23 0.0430(12) 0.0423(12) 0.0432(12) -0.0169(10) 0.0273(10) -0.0163(10)

loop_
_atom_type_symbol
_atom_type_description
_atom_type_scat_dispersion_real
_atom_type_scat_dispersion_imag
_atom_type_scat_source
C C 0.0033 0.0016 'International Tables Vol C Tables 4.2.6.8 and 6.1.1.4'
H H 0.0000 0.0000 'International Tables Vol C Tables 4.2.6.8 and 6.1.1.4'
N N 0.0061 0.0033 'International Tables Vol C Tables 4.2.6.8 and 6.1.1.4'
Au Au -2.0133 8.8022 'International Tables Vol C Tables 4.2.6.8 and 6.1.1.4'

loop_
_geom_angle_atom_site_label_1
_geom_angle_atom_site_label_2
_geom_angle_atom_site_label_3
_geom_angle
C7 Au1 C6 84.13(9)
C7 Au1 N1 175.65(8)
C6 Au1 N1 92.48(7)
C7 Au1 N2 93.00(8)
C6 Au1 N2 175.25(8)
N1 Au1 N2 90.56(6)
C1 N1 C8 117.55(14)
C1 N1 Au1 124.50(12)
C8 N1 Au1 117.86(11)
N1 C1 C2 125.14(16)
N1 C1 C4 118.65(16)
C2 C1 C4 116.20(16)
C3 N2 C16 117.32(15)
C3 N2 Au1 124.04(12)
C16 N2 Au1 118.20(12)
C1 C2 C3 129.80(17)
C1 C2 H2A 115.1
C3 C2 H2A 115.1
N2 C3 C2 125.26(16)
N2 C3 C5 119.00(17)
C2 C3 C5 115.73(17)
C1 C4 H4A 109.5
C1 C4 H4B 109.5
H4A C4 H4B 109.5
C1 C4 H4C 109.5
H4A C4 H4C 109.5
H4B C4 H4C 109.5
C3 C5 H5A 109.5
C3 C5 H5B 109.5
H5A C5 H5B 109.5
C3 C5 H5C 109.5
H5A C5 H5C 109.5
H5B C5 H5C 109.5
Au1 C6 H6A 109.5
Au1 C6 H6B 109.5
H6A C6 H6B 109.5
Au1 C6 H6C 109.5
H6A C6 H6C 109.5
H6B C6 H6C 109.5
Au1 C7 H7A 109.5
Au1 C7 H7B 109.5
H7A C7 H7B 109.5
Au1 C7 H7C 109.5
H7A C7 H7C 109.5
H7B C7 H7C 109.5
C9 C8 C13 121.39(18)
C9 C8 N1 120.31(16)
C13 C8 N1 118.23(17)
C8 C9 C10 118.5(2)
C8 C9 C14 121.16(18)
C10 C9 C14 120.4(2)
C11 C10 C9 121.0(2)
C11 C10 H10A 119.5
C9 C10 H10A 119.5
C10 C11 C12 119.9(2)
C10 C11 H11A 120.1
C12 C11 H11A 120.1
C11 C12 C13 121.3(2)
C11 C12 H12A 119.3
C13 C12 H12A 119.3
C12 C13 C8 118.0(2)
C12 C13 C15 121.5(2)
C8 C13 C15 120.54(19)
C9 C14 H14A 109.5
C9 C14 H14B 109.5
H14A C14 H14B 109.5
C9 C14 H14C 109.5
H14A C14 H14C 109.5
H14B C14 H14C 109.5
C13 C15 H15A 109.5
C13 C15 H15B 109.5
H15A C15 H15B 109.5
C13 C15 H15C 109.5
H15A C15 H15C 109.5
H15B C15 H15C 109.5
C17 C16 C21 121.03(17)
C17 C16 N2 119.02(17)
C21 C16 N2 119.91(17)
C18 C17 C16 118.55(19)
C18 C17 C22 121.20(19)
C16 C17 C22 120.24(18)
C19 C18 C17 121.1(2)
C19 C18 H18A 119.4
C17 C18 H18A 119.4
C18 C19 C20 119.90(19)
C18 C19 H19A 120.1
C20 C19 H19A 120.1
C19 C20 C21 121.0(2)
C19 C20 H20A 119.5
C21 C20 H20A 119.5
C20 C21 C16 118.46(19)
C20 C21 C23 120.88(19)
C16 C21 C23 120.65(18)
C17 C22 H22A 109.5
C17 C22 H22B 109.5
H22A C22 H22B 109.5
C17 C22 H22C 109.5
H22A C22 H22C 109.5
H22B C22 H22C 109.5
C21 C23 H23A 109.5
C21 C23 H23B 109.5
H23A C23 H23B 109.5
C21 C23 H23C 109.5
H23A C23 H23C 109.5
H23B C23 H23C 109.5

loop_
_geom_bond_atom_site_label_1
_geom_bond_atom_site_label_2
_geom_bond_distance
Au1 C7 2.051(2)
Au1 C6 2.055(2)
Au1 N1 2.1144(14)
Au1 N2 2.1210(15)
N1 C1 1.330(2)
N1 C8 1.429(2)
C1 C2 1.395(2)
C1 C4 1.514(2)
N2 C3 1.332(2)
N2 C16 1.430(2)
C2 C3 1.403(3)
C2 H2A 0.9500
C3 C5 1.510(3)
C4 H4A 0.9800
C4 H4B 0.9800
C4 H4C 0.9800
C5 H5A 0.9800
C5 H5B 0.9800
C5 H5C 0.9800
C6 H6A 0.9800
C6 H6B 0.9800
C6 H6C 0.9800
C7 H7A 0.9800
C7 H7B 0.9800
C7 H7C 0.9800
C8 C9 1.398(3)
C8 C13 1.401(3)
C9 C10 1.399(3)
C9 C14 1.502(3)
C10 C11 1.377(4)
C10 H10A 0.9500
C11 C12 1.384(4)
C11 H11A 0.9500
C12 C13 1.396(3)
C12 H12A 0.9500
C13 C15 1.499(3)
C14 H14A 0.9800
C14 H14B 0.9800
C14 H14C 0.9800
C15 H15A 0.9800
C15 H15B 0.9800
C15 H15C 0.9800
C16 C17 1.401(3)
C16 C21 1.407(3)
C17 C18 1.398(3)
C17 C22 1.498(3)
C18 C19 1.382(3)
C18 H18A 0.9500
C19 C20 1.386(3)
C19 H19A 0.9500
C20 C21 1.399(3)
C20 H20A 0.9500
C21 C23 1.499(3)
C22 H22A 0.9800
C22 H22B 0.9800
C22 H22C 0.9800
C23 H23A 0.9800
C23 H23B 0.9800
C23 H23C 0.9800

loop_
_geom_torsion_atom_site_label_1
_geom_torsion_atom_site_label_2
_geom_torsion_atom_site_label_3
_geom_torsion_atom_site_label_4
_geom_torsion
C7 Au1 N1 C1 138.0(12)
C6 Au1 N1 C1 176.96(15)
N2 Au1 N1 C1 -6.69(15)
C7 Au1 N1 C8 -45.6(13)
C6 Au1 N1 C8 -6.71(14)
N2 Au1 N1 C8 169.65(13)
C8 N1 C1 C2 -172.24(17)
Au1 N1 C1 C2 4.1(3)
C8 N1 C1 C4 6.7(2)
Au1 N1 C1 C4 -176.99(13)
C7 Au1 N2 C3 -174.28(17)
C6 Au1 N2 C3 133.0(8)
N1 Au1 N2 C3 3.20(15)
C7 Au1 N2 C16 13.61(16)
C6 Au1 N2 C16 -39.1(9)
N1 Au1 N2 C16 -168.91(13)
N1 C1 C2 C3 5.1(3)
C4 C1 C2 C3 -173.84(19)
C16 N2 C3 C2 175.37(18)
Au1 N2 C3 C2 3.2(3)
C16 N2 C3 C5 -3.3(3)
Au1 N2 C3 C5 -175.49(14)
C1 C2 C3 N2 -9.2(3)
C1 C2 C3 C5 169.5(2)
C1 N1 C8 C9 -96.7(2)
Au1 N1 C8 C9 86.72(18)
C1 N1 C8 C13 86.4(2)
Au1 N1 C8 C13 -90.18(17)
C13 C8 C9 C10 -0.1(3)
N1 C8 C9 C10 -176.93(17)
C13 C8 C9 C14 -179.67(19)
N1 C8 C9 C14 3.5(3)
C8 C9 C10 C11 -0.3(3)
C14 C9 C10 C11 179.2(2)
C9 C10 C11 C12 0.2(3)
C10 C11 C12 C13 0.5(4)
C11 C12 C13 C8 -0.9(3)
C11 C12 C13 C15 178.8(2)
C9 C8 C13 C12 0.7(3)
N1 C8 C13 C12 177.60(18)
C9 C8 C13 C15 -178.96(19)
N1 C8 C13 C15 -2.1(3)
C3 N2 C16 C17 -93.3(2)
Au1 N2 C16 C17 79.31(19)
C3 N2 C16 C21 88.8(2)
Au1 N2 C16 C21 -98.51(18)
C21 C16 C17 C18 -1.0(3)
N2 C16 C17 C18 -178.80(17)
C21 C16 C17 C22 178.01(19)
N2 C16 C17 C22 0.2(3)
C16 C17 C18 C19 0.5(3)
C22 C17 C18 C19 -178.5(2)
C17 C18 C19 C20 0.3(3)
C18 C19 C20 C21 -0.5(3)
C19 C20 C21 C16 0.0(3)
C19 C20 C21 C23 179.0(2)
C17 C16 C21 C20 0.8(3)
N2 C16 C21 C20 178.54(18)
C17 C16 C21 C23 -178.3(2)
N2 C16 C21 C23 -0.5(3)
